data_1506955
loop_
_publ_author_name
'Wu, Hai-Chen'
'Yu, Jin-Quan'
'Spencer, Jonathan B.'

_publ_section_title
;
 Stereospecific deoxygenation of phosphine oxides with retention of
 configuration using triphenylphosphine or triethyl phosphite as an oxygen
 acceptor.
;
_journal_issue 25
_journal_name_full 'Organic letters'
_journal_page_first 4675
_journal_page_last 4678
_journal_paper_doi 10.1021/ol048227c
_journal_volume 6
_journal_year 2004
_chemical_formula_moiety 'C52 H24 F24 P2,C4 H10 O'
_chemical_formula_sum 'C56 H34 F24 O P2'
_chemical_formula_weight 1240.77
_chemical_name_systematic
; 
 ? 
;
_space_group_IT_number 2
_symmetry_cell_setting triclinic
_symmetry_space_group_name_Hall '-P 1'
_symmetry_space_group_name_H-M 'P -1'
_atom_sites_solution_hydrogens geom
_atom_sites_solution_primary direct
_atom_sites_solution_secondary difmap
_audit_creation_method SHELXL-97
_cell_angle_alpha 85.9320(10)
_cell_angle_beta 72.9930(10)
_cell_angle_gamma 73.8540(10)
_cell_formula_units_Z 2
_cell_length_a 13.3186(2)
_cell_length_b 14.8047(2)
_cell_length_c 15.3134(3)
_cell_measurement_reflns_used 22332
_cell_measurement_temperature 180(2)
_cell_measurement_theta_max 27.48
_cell_measurement_theta_min 1.00
_cell_volume 2773.35(8)
_computing_cell_refinement 'HKL Scalepack (Otwinowski & Minor 1997)'
_computing_data_collection 'Collect (Nonius B.V. 1998)'
_computing_data_reduction
;
 HKL Denzo and Scalepack (Otwinowski & Minor 1997)
;
_computing_publication_material 'SHELXL-97 (Sheldrick 1997)'
_computing_structure_refinement 'SHELXL-97 (Sheldrick 1997)'
_computing_structure_solution 'SIR-92 (Altomare et al. 1994)'
_diffrn_ambient_temperature 180(2)
_diffrn_measured_fraction_theta_full 0.992
_diffrn_measured_fraction_theta_max 0.992
_diffrn_measurement_device_type 'Nonius Kappa CCD'
_diffrn_measurement_method 'Thin slice \w and \f scans'
_diffrn_radiation_source 'fine-focus sealed tube'
_diffrn_radiation_type MoK\a
_diffrn_radiation_wavelength 0.71073
_diffrn_reflns_av_R_equivalents 0.0594
_diffrn_reflns_av_sigmaI/netI 0.0656
_diffrn_reflns_limit_h_max 17
_diffrn_reflns_limit_h_min -17
_diffrn_reflns_limit_k_max 19
_diffrn_reflns_limit_k_min -19
_diffrn_reflns_limit_l_max 19
_diffrn_reflns_limit_l_min -19
_diffrn_reflns_number 32600
_diffrn_reflns_theta_full 27.44
_diffrn_reflns_theta_max 27.44
_diffrn_reflns_theta_min 3.62
_diffrn_standards_number 0
_exptl_absorpt_coefficient_mu 0.199
_exptl_absorpt_correction_T_max 0.935
_exptl_absorpt_correction_T_min 0.884
_exptl_absorpt_correction_type multi-scan
_exptl_absorpt_process_details
;
multi-scan from symmetry-related measurements 
 Sortav (Blessing 1995)
;
_exptl_crystal_density_diffrn 1.486
_exptl_crystal_density_method 'not measured'
_exptl_crystal_F_000 1248
_exptl_crystal_size_max 0.46
_exptl_crystal_size_mid 0.46
_exptl_crystal_size_min 0.35
_refine_diff_density_max 1.725
_refine_diff_density_min -0.780
_refine_diff_density_rms 0.148
_refine_ls_extinction_method none
_refine_ls_goodness_of_fit_ref 1.412
_refine_ls_hydrogen_treatment mixed
_refine_ls_matrix_type full
_refine_ls_number_parameters 728
_refine_ls_number_reflns 12571
_refine_ls_number_restraints 57
_refine_ls_restrained_S_all 1.438
_refine_ls_R_factor_all 0.1398
_refine_ls_R_factor_gt 0.1057
_refine_ls_shift/su_max 3.300
_refine_ls_shift/su_mean 0.047
_refine_ls_structure_factor_coef Fsqd
_refine_ls_weighting_details 'calc w=1/[\s^2^(Fo^2^)+(0.2000P)^2^+0.0000P] where P=(Fo^2^+2Fc^2^)/3'
_refine_ls_weighting_scheme calc
_refine_ls_wR_factor_gt 0.3239
_refine_ls_wR_factor_ref 0.3570
_reflns_number_gt 8905
_reflns_number_total 12571
_reflns_threshold_expression >2sigma(I)
_cod_data_source_file ol048227csi20040902_075201.cif
_cod_data_source_block sp0205
_cod_depositor_comments
;
The following automatic conversions were performed:

'_symmetry_cell_setting' value 'Triclinic' changed to 'triclinic'
according to /home/saulius/struct/CIF-dictionaries/cif_core.dic
dictionary named 'cif_core.dic' version 2.4.1 from 2010-06-29.

Automatic conversion script
Id: cif_fix_values 1715 2011-07-08 13:25:40Z adriana 
;
_cod_original_sg_symbol_H-M P-1
_cod_database_code 1506955

loop_
_symmetry_equiv_pos_as_xyz
'x, y, z'
'-x, -y, -z'

loop_
_atom_site_label
_atom_site_type_symbol
_atom_site_fract_x
_atom_site_fract_y
_atom_site_fract_z
_atom_site_U_iso_or_equiv
_atom_site_adp_type
_atom_site_occupancy
_atom_site_symmetry_multiplicity
_atom_site_calc_flag
_atom_site_refinement_flags
_atom_site_disorder_assembly
_atom_site_disorder_group
P1 P 0.26188(7) 0.75163(6) 0.27899(6) 0.0278(3) Uani 1 1 d . . .
C1 C 0.2553(3) 0.5824(2) 0.3660(2) 0.0302(7) Uani 1 1 d . . .
C2 C 0.2025(3) 0.6769(2) 0.3684(2) 0.0305(7) Uani 1 1 d . . .
C3 C 0.1052(3) 0.7140(3) 0.4399(3) 0.0416(9) Uani 1 1 d . . .
H3 H 0.0700 0.7794 0.4415 0.050 Uiso 1 1 calc R . .
C4 C 0.0618(4) 0.6578(4) 0.5060(3) 0.0490(10) Uani 1 1 d . . .
H4 H -0.0045 0.6836 0.5515 0.059 Uiso 1 1 calc R . .
C5 C 0.0712(4) 0.5018(4) 0.5753(3) 0.0618(14) Uani 1 1 d . . .
H5 H 0.0055 0.5272 0.6216 0.074 Uiso 1 1 calc R . .
C6 C 0.1228(5) 0.4089(5) 0.5744(4) 0.0684(16) Uani 1 1 d . . .
H6 H 0.0939 0.3703 0.6219 0.082 Uiso 1 1 calc R . .
C7 C 0.2182(5) 0.3680(4) 0.5050(4) 0.0665(15) Uani 1 1 d . . .
H7 H 0.2517 0.3024 0.5049 0.080 Uiso 1 1 calc R . .
C8 C 0.2629(4) 0.4245(3) 0.4366(3) 0.0474(10) Uani 1 1 d . . .
H8 H 0.3277 0.3975 0.3900 0.057 Uiso 1 1 calc R . .
C9 C 0.2119(3) 0.5216(3) 0.4367(3) 0.0385(9) Uani 1 1 d . . .
C10 C 0.1156(3) 0.5609(3) 0.5068(3) 0.0453(10) Uani 1 1 d . . .
C11 C 0.2865(3) 0.8376(2) 0.3459(2) 0.0293(7) Uani 1 1 d . . .
C12 C 0.3948(3) 0.8265(3) 0.3425(3) 0.0337(8) Uani 1 1 d . . .
H12 H 0.4505 0.7768 0.3071 0.040 Uiso 1 1 calc R . .
C13 C 0.4217(3) 0.8879(3) 0.3906(3) 0.0398(9) Uani 1 1 d . . .
C14 C 0.3425(3) 0.9601(3) 0.4424(3) 0.0428(9) Uani 1 1 d . . .
H14 H 0.3615 1.0012 0.4759 0.051 Uiso 1 1 calc R . .
C15 C 0.2341(3) 0.9725(3) 0.4452(3) 0.0401(9) Uani 1 1 d . . .
C16 C 0.2064(3) 0.9114(3) 0.3968(3) 0.0344(8) Uani 1 1 d . . .
H16 H 0.1324 0.9203 0.3986 0.041 Uiso 1 1 calc R . .
C17 C 0.5380(4) 0.8754(4) 0.3850(4) 0.0614(14) Uani 1 1 d D . .
F17A F 0.6015(3) 0.7974(3) 0.3545(6) 0.178(3) Uani 1 1 d D . .
F17B F 0.5752(3) 0.9383(5) 0.3436(7) 0.237(5) Uani 1 1 d D . .
F17C F 0.5544(4) 0.8787(7) 0.4643(5) 0.207(4) Uani 1 1 d D . .
C18 C 0.1459(4) 1.0513(4) 0.5004(4) 0.0614(13) Uani 1 1 d D . .
F18A F 0.1817(3) 1.1205(3) 0.5166(3) 0.1050(15) Uani 1 1 d D . .
F18B F 0.0672(3) 1.0876(3) 0.4606(3) 0.1073(15) Uani 1 1 d D . .
F18C F 0.0935(3) 1.0225(3) 0.5795(3) 0.1088(14) Uani 1 1 d D . .
C19 C 0.1433(3) 0.8212(2) 0.2451(2) 0.0311(7) Uani 1 1 d . . .
C20 C 0.0568(3) 0.7865(3) 0.2467(3) 0.0370(8) Uani 1 1 d . . .
H20 H 0.0530 0.7275 0.2744 0.044 Uiso 1 1 calc R . .
C21 C -0.0250(3) 0.8359(3) 0.2087(3) 0.0463(10) Uani 1 1 d . . .
C22 C -0.0209(4) 0.9207(3) 0.1658(3) 0.0551(12) Uani 1 1 d . . .
H22 H -0.0769 0.9545 0.1398 0.066 Uiso 1 1 calc R . .
C23 C 0.0675(4) 0.9554(3) 0.1617(3) 0.0514(11) Uani 1 1 d . . .
C24 C 0.1477(4) 0.9074(3) 0.2014(3) 0.0440(9) Uani 1 1 d . . .
H24 H 0.2064 0.9329 0.1991 0.053 Uiso 1 1 calc R . .
C25 C -0.1211(4) 0.7973(5) 0.2182(4) 0.0756(17) Uani 1 1 d D . .
F25A F -0.0915(3) 0.7049(3) 0.2001(3) 0.1039(13) Uani 1 1 d D . .
F25B F -0.1820(3) 0.8000(4) 0.3049(3) 0.1139(16) Uani 1 1 d D . .
F25C F -0.1828(5) 0.8417(5) 0.1691(5) 0.183(3) Uani 1 1 d D . .
C26 C 0.0727(5) 1.0456(4) 0.1169(5) 0.0736(16) Uani 1 1 d D . .
F26A F 0.0681(9) 1.1129(4) 0.1686(5) 0.211(4) Uani 1 1 d D . .
F26B F 0.0055(6) 1.0817(4) 0.0740(6) 0.211(4) Uani 1 1 d D . .
F26C F 0.1669(6) 1.0444(4) 0.0632(6) 0.240(5) Uani 1 1 d D . .
P2 P 0.22900(8) 0.49996(7) 0.19851(7) 0.0362(3) Uani 1 1 d . . .
C1' C 0.3587(3) 0.5428(2) 0.2938(2) 0.0312(7) Uani 1 1 d . . .
C2' C 0.3588(3) 0.5066(2) 0.2121(2) 0.0323(7) Uani 1 1 d . . .
C3' C 0.4579(3) 0.4750(3) 0.1431(3) 0.0418(9) Uani 1 1 d . . .
H3' H 0.4574 0.4507 0.0875 0.050 Uiso 1 1 calc R . .
C4' C 0.5540(3) 0.4787(3) 0.1546(3) 0.0473(10) Uani 1 1 d . . .
H4' H 0.6195 0.4572 0.1068 0.057 Uiso 1 1 calc R . .
C5' C 0.6571(4) 0.5164(4) 0.2506(4) 0.0602(12) Uani 1 1 d . . .
H5' H 0.7235 0.4940 0.2040 0.072 Uiso 1 1 calc R . .
C6' C 0.6589(4) 0.5505(4) 0.3306(4) 0.0695(15) Uani 1 1 d . . .
H6' H 0.7259 0.5548 0.3379 0.083 Uiso 1 1 calc R . .
C7' C 0.5625(4) 0.5792(4) 0.4019(4) 0.0586(12) Uani 1 1 d . . .
H7' H 0.5651 0.5992 0.4586 0.070 Uiso 1 1 calc R . .
C8' C 0.4647(4) 0.5784(3) 0.3903(3) 0.0435(9) Uani 1 1 d . . .
H8' H 0.3995 0.6005 0.4382 0.052 Uiso 1 1 calc R . .
C9' C 0.4596(3) 0.5450(2) 0.3074(3) 0.0359(8) Uani 1 1 d . . .
C10' C 0.5579(3) 0.5140(3) 0.2366(3) 0.0403(9) Uani 1 1 d . . .
C11' C 0.2724(3) 0.3822(3) 0.1453(3) 0.0396(9) Uani 1 1 d . . .
C12' C 0.2739(5) 0.3068(3) 0.2059(3) 0.0608(13) Uani 1 1 d . . .
H12' H 0.2513 0.3195 0.2696 0.073 Uiso 1 1 calc R . .
C13' C 0.3065(6) 0.2165(4) 0.1766(4) 0.0730(16) Uani 1 1 d . . .
C14' C 0.3397(5) 0.1968(3) 0.0816(4) 0.0625(13) Uani 1 1 d . . .
H14' H 0.3626 0.1338 0.0599 0.075 Uiso 1 1 calc R . .
C15' C 0.3383(4) 0.2695(3) 0.0219(3) 0.0505(10) Uani 1 1 d . . .
C16' C 0.3058(3) 0.3614(3) 0.0539(3) 0.0423(9) Uani 1 1 d . . .
H16' H 0.3067 0.4112 0.0112 0.051 Uiso 1 1 calc R . .
C17' C 0.3043(11) 0.1392(6) 0.2440(6) 0.137(4) Uani 1 1 d D . .
F17D F 0.3255(8) 0.0598(4) 0.2159(5) 0.189(3) Uani 1 1 d D . .
F17E F 0.3327(8) 0.1507(4) 0.3128(5) 0.200(4) Uani 1 1 d D . .
F17F F 0.1957(9) 0.1434(7) 0.2900(7) 0.251(5) Uani 1 1 d D . .
C18' C 0.3751(5) 0.2510(4) -0.0790(4) 0.0679(14) Uani 1 1 d D . .
F18D F 0.3021(3) 0.2965(4) -0.1204(2) 0.1057(14) Uani 1 1 d D . .
F18E F 0.4607(3) 0.2829(3) -0.1205(3) 0.1048(13) Uani 1 1 d D . .
F18F F 0.3970(7) 0.1625(3) -0.0991(4) 0.182(3) Uani 1 1 d D . .
C19' C 0.2139(3) 0.5778(2) 0.1020(3) 0.0367(8) Uani 1 1 d . . .
C20' C 0.1293(3) 0.5788(3) 0.0654(3) 0.0449(10) Uani 1 1 d . . .
H20' H 0.0880 0.5345 0.0861 0.054 Uiso 1 1 calc R . .
C21' C 0.1042(4) 0.6425(3) 0.0000(3) 0.0513(11) Uani 1 1 d . . .
C22' C 0.1626(4) 0.7096(3) -0.0308(3) 0.0501(10) Uani 1 1 d . . .
H22' H 0.1455 0.7544 -0.0755 0.060 Uiso 1 1 calc R . .
C23' C 0.2472(3) 0.7082(3) 0.0068(3) 0.0409(9) Uani 1 1 d . . .
C24' C 0.2727(3) 0.6445(3) 0.0712(2) 0.0370(8) Uani 1 1 d . . .
H24' H 0.3306 0.6454 0.0951 0.044 Uiso 1 1 calc R . .
C25' C 0.0142(5) 0.6420(4) -0.0392(4) 0.0743(17) Uani 1 1 d D . .
F25D F -0.0602(3) 0.6032(2) 0.0156(3) 0.0840(10) Uani 1 1 d D . .
F25E F 0.0516(4) 0.5862(4) -0.1135(3) 0.1175(16) Uani 1 1 d D . .
F25F F -0.0402(4) 0.7241(3) -0.0570(5) 0.159(3) Uani 1 1 d D . .
C26' C 0.3120(4) 0.7784(3) -0.0272(3) 0.0525(11) Uani 1 1 d D . .
F26D F 0.4048(4) 0.7432(3) -0.0901(3) 0.1117(15) Uani 1 1 d D . .
F26E F 0.2585(4) 0.8554(3) -0.0613(4) 0.1109(15) Uani 1 1 d D . .
F26F F 0.3413(3) 0.8102(3) 0.0383(2) 0.0866(11) Uani 1 1 d D . .
C51 C 0.8609(17) 0.2915(17) 0.3034(16) 0.279(4) Uiso 1 1 d D . .
H51A H 0.9366 0.2547 0.2956 0.418 Uiso 1 1 calc R . .
H51B H 0.8512 0.3552 0.3246 0.418 Uiso 1 1 calc R . .
H51C H 0.8442 0.2949 0.2449 0.418 Uiso 1 1 calc R . .
C52 C 0.7911(18) 0.2486(16) 0.3676(15) 0.279(4) Uiso 1 1 d D A .
H52A H 0.8235 0.1801 0.3570 0.334 Uiso 1 1 calc R . .
H52B H 0.7977 0.2622 0.4277 0.334 Uiso 1 1 calc R . .
O1 O 0.6833(13) 0.2633(11) 0.3788(10) 0.279(4) Uiso 1 1 d D . .
C53 C 0.6508(18) 0.2193(18) 0.3157(16) 0.279(4) Uiso 0.23(2) 1 d PD A 1
H53A H 0.6649 0.2518 0.2564 0.334 Uiso 0.23(2) 1 calc PR A 1
H53B H 0.5713 0.2263 0.3387 0.334 Uiso 0.23(2) 1 calc PR A 1
C54 C 0.707(7) 0.121(3) 0.302(6) 0.279(4) Uiso 0.23(2) 1 d PD A 1
H54A H 0.7641 0.1043 0.3330 0.418 Uiso 0.23(2) 1 calc PR A 1
H54B H 0.7405 0.1076 0.2360 0.418 Uiso 0.23(2) 1 calc PR A 1
H54C H 0.6552 0.0831 0.3260 0.418 Uiso 0.23(2) 1 calc PR A 1
C53' C 0.6508(18) 0.2193(18) 0.3157(16) 0.279(4) Uiso 0.77(2) 1 d PD A 2
H53C H 0.6708 0.1504 0.3246 0.334 Uiso 0.77(2) 1 calc PR A 2
H53D H 0.6907 0.2320 0.2527 0.334 Uiso 0.77(2) 1 calc PR A 2
C54' C 0.534(2) 0.253(2) 0.3269(19) 0.279(4) Uiso 0.77(2) 1 d PD A 2
H54D H 0.5209 0.2957 0.2773 0.418 Uiso 0.77(2) 1 calc PR A 2
H54E H 0.4976 0.2858 0.3857 0.418 Uiso 0.77(2) 1 calc PR A 2
H54F H 0.5050 0.1990 0.3252 0.418 Uiso 0.77(2) 1 calc PR A 2

loop_
_atom_site_aniso_label
_atom_site_aniso_U_11
_atom_site_aniso_U_22
_atom_site_aniso_U_33
_atom_site_aniso_U_23
_atom_site_aniso_U_13
_atom_site_aniso_U_12
P1 0.0270(4) 0.0243(5) 0.0302(5) -0.0036(3) -0.0073(4) -0.0039(3)
C1 0.0380(18) 0.0291(17) 0.0310(17) -0.0004(13) -0.0181(15) -0.0120(14)
C2 0.0302(16) 0.0323(18) 0.0318(17) -0.0025(14) -0.0105(14) -0.0100(14)
C3 0.038(2) 0.045(2) 0.036(2) -0.0096(17) -0.0012(16) -0.0103(17)
C4 0.042(2) 0.068(3) 0.040(2) -0.005(2) -0.0066(18) -0.024(2)
C5 0.062(3) 0.092(4) 0.050(3) 0.023(3) -0.023(2) -0.047(3)
C6 0.085(4) 0.091(4) 0.062(3) 0.039(3) -0.042(3) -0.062(3)
C7 0.087(4) 0.058(3) 0.084(4) 0.037(3) -0.055(3) -0.043(3)
C8 0.063(3) 0.045(2) 0.054(2) 0.0185(19) -0.037(2) -0.027(2)
C9 0.049(2) 0.044(2) 0.038(2) 0.0076(16) -0.0267(18) -0.0240(18)
C10 0.051(2) 0.063(3) 0.037(2) 0.0106(19) -0.0206(19) -0.034(2)
C11 0.0277(16) 0.0275(17) 0.0320(17) -0.0019(13) -0.0075(14) -0.0068(13)
C12 0.0256(16) 0.0336(19) 0.0382(19) -0.0059(15) -0.0043(14) -0.0058(14)
C13 0.0343(19) 0.045(2) 0.048(2) 0.0007(17) -0.0165(17) -0.0168(16)
C14 0.042(2) 0.046(2) 0.047(2) -0.0077(18) -0.0154(18) -0.0179(18)
C15 0.0357(19) 0.038(2) 0.044(2) -0.0137(17) -0.0055(17) -0.0097(16)
C16 0.0245(16) 0.0333(18) 0.043(2) -0.0104(15) -0.0068(15) -0.0047(14)
C17 0.035(2) 0.058(3) 0.101(4) -0.022(3) -0.025(2) -0.016(2)
F17A 0.0400(18) 0.117(4) 0.381(9) -0.118(5) -0.071(3) 0.010(2)
F17B 0.062(3) 0.190(6) 0.477(14) 0.197(8) -0.107(5) -0.080(3)
F17C 0.073(3) 0.378(12) 0.196(6) -0.073(7) -0.069(4) -0.054(5)
C18 0.048(3) 0.058(3) 0.075(3) -0.033(3) -0.005(2) -0.013(2)
F18A 0.073(2) 0.079(2) 0.156(4) -0.078(3) -0.007(2) -0.0174(18)
F18B 0.072(2) 0.085(2) 0.147(4) -0.067(3) -0.038(2) 0.0324(19)
F18C 0.081(2) 0.125(3) 0.084(3) -0.042(2) 0.027(2) -0.011(2)
C19 0.0293(16) 0.0304(17) 0.0329(17) -0.0042(14) -0.0116(14) -0.0031(13)
C20 0.0364(19) 0.039(2) 0.039(2) -0.0029(16) -0.0122(16) -0.0125(16)
C21 0.0336(19) 0.062(3) 0.045(2) -0.004(2) -0.0151(18) -0.0103(18)
C22 0.047(2) 0.056(3) 0.062(3) -0.005(2) -0.032(2) 0.006(2)
C23 0.065(3) 0.034(2) 0.061(3) 0.0051(19) -0.032(2) -0.0095(19)
C24 0.053(2) 0.032(2) 0.051(2) -0.0011(17) -0.023(2) -0.0095(17)
C25 0.040(3) 0.110(5) 0.085(4) 0.005(4) -0.031(3) -0.021(3)
F25A 0.076(2) 0.117(3) 0.137(4) -0.023(3) -0.025(2) -0.056(2)
F25B 0.052(2) 0.189(5) 0.103(3) -0.002(3) -0.008(2) -0.052(2)
F25C 0.160(4) 0.237(6) 0.264(7) 0.151(6) -0.181(5) -0.140(5)
C26 0.091(4) 0.047(3) 0.096(4) 0.022(3) -0.053(4) -0.017(3)
F26A 0.430(14) 0.069(3) 0.199(7) 0.045(4) -0.176(9) -0.090(5)
F26B 0.277(8) 0.132(4) 0.353(10) 0.165(6) -0.266(8) -0.118(5)
F26C 0.225(8) 0.097(4) 0.299(10) 0.130(6) 0.025(7) -0.021(4)
P2 0.0397(5) 0.0373(5) 0.0379(5) -0.0036(4) -0.0182(4) -0.0118(4)
C1' 0.0396(18) 0.0219(16) 0.0370(18) 0.0028(13) -0.0185(16) -0.0088(14)
C2' 0.0361(18) 0.0267(17) 0.0364(19) -0.0023(14) -0.0158(15) -0.0057(14)
C3' 0.047(2) 0.037(2) 0.042(2) -0.0104(16) -0.0143(18) -0.0076(17)
C4' 0.040(2) 0.045(2) 0.051(2) -0.0094(19) -0.0099(19) -0.0019(17)
C5' 0.039(2) 0.068(3) 0.074(3) -0.008(3) -0.021(2) -0.006(2)
C6' 0.056(3) 0.075(3) 0.096(4) -0.003(3) -0.047(3) -0.019(3)
C7' 0.055(3) 0.066(3) 0.068(3) -0.004(2) -0.041(3) -0.013(2)
C8' 0.047(2) 0.041(2) 0.050(2) 0.0008(18) -0.0271(19) -0.0102(17)
C9' 0.040(2) 0.0233(17) 0.047(2) 0.0021(15) -0.0214(17) -0.0038(14)
C10' 0.0347(19) 0.0341(19) 0.052(2) -0.0012(17) -0.0168(18) -0.0049(15)
C11' 0.048(2) 0.036(2) 0.047(2) -0.0009(16) -0.0245(18) -0.0187(17)
C12' 0.103(4) 0.048(3) 0.050(3) 0.010(2) -0.036(3) -0.037(3)
C13' 0.120(5) 0.042(3) 0.080(4) 0.013(2) -0.055(4) -0.033(3)
C14' 0.088(4) 0.035(2) 0.077(3) -0.007(2) -0.038(3) -0.018(2)
C15' 0.053(2) 0.042(2) 0.064(3) -0.011(2) -0.023(2) -0.0154(19)
C16' 0.050(2) 0.036(2) 0.045(2) -0.0014(17) -0.0175(19) -0.0133(17)
C17' 0.284(15) 0.078(5) 0.102(6) 0.032(4) -0.085(8) -0.108(7)
F17D 0.356(11) 0.069(3) 0.190(6) 0.058(4) -0.137(7) -0.084(5)
F17E 0.413(12) 0.124(4) 0.185(5) 0.101(4) -0.216(7) -0.152(6)
F17F 0.328(13) 0.206(9) 0.217(9) 0.144(8) -0.062(9) -0.118(9)
C18' 0.068(3) 0.066(3) 0.071(3) -0.029(3) -0.017(3) -0.016(3)
F18D 0.102(3) 0.158(4) 0.062(2) -0.024(2) -0.026(2) -0.034(3)
F18E 0.090(3) 0.141(4) 0.077(2) -0.030(2) 0.005(2) -0.045(3)
F18F 0.365(10) 0.066(3) 0.101(3) -0.038(2) -0.037(5) -0.056(4)
C19' 0.042(2) 0.0268(17) 0.044(2) -0.0066(15) -0.0218(17) -0.0028(15)
C20' 0.051(2) 0.035(2) 0.057(2) 0.0003(18) -0.029(2) -0.0115(17)
C21' 0.058(3) 0.041(2) 0.066(3) 0.000(2) -0.039(2) -0.0057(19)
C22' 0.060(3) 0.033(2) 0.057(3) 0.0002(18) -0.028(2) -0.0001(18)
C23' 0.051(2) 0.0317(19) 0.037(2) -0.0087(15) -0.0127(18) -0.0037(16)
C24' 0.041(2) 0.036(2) 0.0329(18) -0.0090(15) -0.0122(16) -0.0058(16)
C25' 0.092(4) 0.054(3) 0.106(5) 0.022(3) -0.075(4) -0.021(3)
F25D 0.071(2) 0.083(2) 0.121(3) 0.008(2) -0.060(2) -0.0234(18)
F25E 0.123(3) 0.188(5) 0.083(2) -0.005(3) -0.061(2) -0.073(3)
F25F 0.159(4) 0.077(3) 0.325(8) 0.088(4) -0.195(5) -0.052(3)
C26' 0.062(3) 0.051(3) 0.044(2) 0.003(2) -0.014(2) -0.015(2)
F26D 0.115(3) 0.077(2) 0.109(3) -0.025(2) 0.043(2) -0.045(2)
F26E 0.122(3) 0.065(2) 0.175(4) 0.050(3) -0.082(3) -0.042(2)
F26F 0.121(3) 0.101(3) 0.066(2) 0.0067(18) -0.026(2) -0.076(2)

loop_
_atom_type_symbol
_atom_type_description
_atom_type_scat_dispersion_real
_atom_type_scat_dispersion_imag
_atom_type_scat_source
C C 0.0033 0.0016 'International Tables Vol C Tables 4.2.6.8 and 6.1.1.4'
H H 0.0000 0.0000 'International Tables Vol C Tables 4.2.6.8 and 6.1.1.4'
F F 0.0171 0.0103 'International Tables Vol C Tables 4.2.6.8 and 6.1.1.4'
P P 0.1023 0.0942 'International Tables Vol C Tables 4.2.6.8 and 6.1.1.4'
O O 0.0106 0.0060 'International Tables Vol C Tables 4.2.6.8 and 6.1.1.4'

loop_
_geom_angle_atom_site_label_1
_geom_angle_atom_site_label_2
_geom_angle_atom_site_label_3
_geom_angle
C19 P1 C2 102.30(16)
C19 P1 C11 102.03(15)
C2 P1 C11 102.15(15)
C2 C1 C9 119.6(3)
C2 C1 C1' 120.7(3)
C9 C1 C1' 119.7(3)
C1 C2 C3 119.8(3)
C1 C2 P1 118.1(3)
C3 C2 P1 122.1(3)
C4 C3 C2 121.6(4)
C4 C3 H3 119.2
C2 C3 H3 119.2
C3 C4 C10 120.0(4)
C3 C4 H4 120.0
C10 C4 H4 120.0
C6 C5 C10 119.8(5)
C6 C5 H5 120.1
C10 C5 H5 120.1
C5 C6 C7 121.8(4)
C5 C6 H6 119.1
C7 C6 H6 119.1
C8 C7 C6 119.5(5)
C8 C7 H7 120.2
C6 C7 H7 120.2
C7 C8 C9 119.9(5)
C7 C8 H8 120.1
C9 C8 H8 120.1
C8 C9 C10 119.5(4)
C8 C9 C1 121.5(4)
C10 C9 C1 119.0(4)
C4 C10 C9 120.0(4)
C4 C10 C5 120.4(4)
C9 C10 C5 119.5(4)
C16 C11 C12 119.2(3)
C16 C11 P1 125.0(2)
C12 C11 P1 115.8(3)
C13 C12 C11 120.1(3)
C13 C12 H12 119.9
C11 C12 H12 119.9
C14 C13 C12 120.9(3)
C14 C13 C17 119.9(3)
C12 C13 C17 119.2(4)
C13 C14 C15 119.3(3)
C13 C14 H14 120.4
C15 C14 H14 120.4
C14 C15 C16 120.2(3)
C14 C15 C18 120.5(3)
C16 C15 C18 119.4(3)
C11 C16 C15 120.3(3)
C11 C16 H16 119.9
C15 C16 H16 119.9
F17B C17 F17A 109.1(6)
F17B C17 F17C 102.4(6)
F17A C17 F17C 101.6(6)
F17B C17 C13 113.6(5)
F17A C17 C13 115.6(4)
F17C C17 C13 113.2(5)
F18A C18 F18C 107.8(5)
F18A C18 F18B 107.5(5)
F18C C18 F18B 103.1(4)
F18A C18 C15 113.4(4)
F18C C18 C15 112.1(5)
F18B C18 C15 112.3(4)
C20 C19 C24 117.8(3)
C20 C19 P1 122.7(3)
C24 C19 P1 118.7(3)
C19 C20 C21 121.3(4)
C19 C20 H20 119.4
C21 C20 H20 119.3
C22 C21 C20 121.0(4)
C22 C21 C25 120.2(4)
C20 C21 C25 118.7(4)
C21 C22 C23 118.2(4)
C21 C22 H22 120.9
C23 C22 H22 120.9
C24 C23 C22 120.9(4)
C24 C23 C26 120.1(4)
C22 C23 C26 118.9(4)
C23 C24 C19 120.7(4)
C23 C24 H24 119.6
C19 C24 H24 119.6
F25C C25 F25B 108.3(5)
F25C C25 F25A 110.0(6)
F25B C25 F25A 101.0(5)
F25C C25 C21 112.6(5)
F25B C25 C21 111.5(5)
F25A C25 C21 112.7(4)
F26B C26 F26C 106.7(7)
F26B C26 F26A 104.5(6)
F26C C26 F26A 95.3(7)
F26B C26 C23 118.0(5)
F26C C26 C23 113.4(5)
F26A C26 C23 116.1(5)
C2' P2 C19' 102.89(17)
C2' P2 C11' 99.74(16)
C19' P2 C11' 102.38(17)
C2' C1' C9' 119.5(3)
C2' C1' C1 121.4(3)
C9' C1' C1 119.1(3)
C1' C2' C3' 119.7(3)
C1' C2' P2 118.5(3)
C3' C2' P2 121.8(3)
C4' C3' C2' 121.3(3)
C4' C3' H3' 119.3
C2' C3' H3' 119.3
C3' C4' C10' 120.9(4)
C3' C4' H4' 119.6
C10' C4' H4' 119.5
C6' C5' C10' 120.7(5)
C6' C5' H5' 119.6
C10' C5' H5' 119.6
C5' C6' C7' 120.3(4)
C5' C6' H6' 119.9
C7' C6' H6' 119.9
C8' C7' C6' 120.4(4)
C8' C7' H7' 119.8
C6' C7' H7' 119.8
C7' C8' C9' 120.7(4)
C7' C8' H8' 119.6
C9' C8' H8' 119.7
C10' C9' C8' 118.4(3)
C10' C9' C1' 119.8(3)
C8' C9' C1' 121.8(4)
C5' C10' C4' 121.7(4)
C5' C10' C9' 119.4(4)
C4' C10' C9' 118.8(3)
C16' C11' C12' 117.4(4)
C16' C11' P2 126.9(3)
C12' C11' P2 115.6(3)
C13' C12' C11' 122.2(5)
C13' C12' H12' 118.9
C11' C12' H12' 118.9
C12' C13' C14' 119.3(5)
C12' C13' C17' 119.9(6)
C14' C13' C17' 120.8(5)
C15' C14' C13' 119.2(4)
C15' C14' H14' 120.4
C13' C14' H14' 120.4
C14' C15' C16' 120.3(4)
C14' C15' C18' 120.5(4)
C16' C15' C18' 119.2(4)
C11' C16' C15' 121.7(4)
C11' C16' H16' 119.2
C15' C16' H16' 119.2
F17D C17' F17E 117.9(9)
F17D C17' F17F 94.3(8)
F17E C17' F17F 96.9(9)
F17D C17' C13' 118.2(7)
F17E C17' C13' 115.1(6)
F17F C17' C13' 108.6(9)
F18F C18' F18D 106.4(5)
F18F C18' F18E 109.5(6)
F18D C18' F18E 102.7(5)
F18F C18' C15' 112.6(5)
F18D C18' C15' 113.0(4)
F18E C18' C15' 112.0(4)
C20' C19' C24' 118.1(3)
C20' C19' P2 117.6(3)
C24' C19' P2 123.7(3)
C21' C20' C19' 121.6(4)
C21' C20' H20' 119.2
C19' C20' H20' 119.2
C20' C21' C22' 120.4(4)
C20' C21' C25' 120.9(4)
C22' C21' C25' 118.7(4)
C21' C22' C23' 117.5(4)
C21' C22' H22' 121.2
C23' C22' H22' 121.2
C24' C23' C22' 121.9(4)
C24' C23' C26' 120.0(4)
C22' C23' C26' 118.0(4)
C23' C24' C19' 120.4(3)
C23' C24' H24' 119.8
C19' C24' H24' 119.8
F25F C25' F25D 105.1(5)
F25F C25' F25E 110.4(5)
F25D C25' F25E 102.2(4)
F25F C25' C21' 114.4(4)
F25D C25' C21' 113.3(4)
F25E C25' C21' 110.8(5)
F26D C26' F26E 107.4(4)
F26D C26' F26F 104.5(4)
F26E C26' F26F 104.4(4)
F26D C26' C23' 113.0(4)
F26E C26' C23' 113.9(4)
F26F C26' C23' 112.9(4)
C52 C51 H51A 112.0
C52 C51 H51B 111.7
H51A C51 H51B 107.0
C52 C51 H51C 112.0
H51A C51 H51C 106.9
H51B C51 H51C 107.0
O1 C52 C51 126.2(19)
O1 C52 H52A 105.7
C51 C52 H52A 105.7
O1 C52 H52B 105.9
C51 C52 H52B 105.8
H52A C52 H52B 106.2
C52 O1 C53 118.1(15)
O1 C53 C54 113(2)
O1 C53 H53A 109.1
C54 C53 H53A 108.1
O1 C53 H53B 109.2
C54 C53 H53B 109.7
H53A C53 H53B 107.8
H54D C54' H54E 107.7
H54D C54' H54F 107.7
H54E C54' H54F 107.9

loop_
_geom_bond_atom_site_label_1
_geom_bond_atom_site_label_2
_geom_bond_distance
P1 C19 1.823(3)
P1 C2 1.833(4)
P1 C11 1.842(3)
C1 C2 1.379(5)
C1 C9 1.450(5)
C1 C1' 1.488(5)
C2 C3 1.428(5)
C3 C4 1.362(6)
C3 H3 0.9500
C4 C10 1.415(7)
C4 H4 0.9500
C5 C6 1.354(9)
C5 C10 1.418(6)
C5 H5 0.9500
C6 C7 1.408(9)
C6 H6 0.9500
C7 C8 1.392(6)
C7 H7 0.9500
C8 C9 1.409(6)
C8 H8 0.9500
C9 C10 1.415(6)
C11 C16 1.387(5)
C11 C12 1.391(5)
C12 C13 1.389(5)
C12 H12 0.9500
C13 C14 1.374(6)
C13 C17 1.485(5)
C14 C15 1.392(5)
C14 H14 0.9500
C15 C16 1.394(5)
C15 C18 1.502(6)
C16 H16 0.9500
C17 F17B 1.226(7)
C17 F17A 1.252(6)
C17 F17C 1.301(8)
C18 F18A 1.310(5)
C18 F18C 1.316(7)
C18 F18B 1.332(6)
C19 C20 1.380(5)
C19 C24 1.406(5)
C20 C21 1.388(5)
C20 H20 0.9500
C21 C22 1.382(7)
C21 C25 1.508(7)
C22 C23 1.394(7)
C22 H22 0.9500
C23 C24 1.383(6)
C23 C26 1.468(7)
C24 H24 0.9500
C25 F25C 1.290(6)
C25 F25B 1.335(7)
C25 F25A 1.339(7)
C26 F26B 1.243(6)
C26 F26C 1.279(8)
C26 F26A 1.292(8)
P2 C2' 1.830(4)
P2 C19' 1.832(4)
P2 C11' 1.845(4)
C1' C2' 1.395(5)
C1' C9' 1.428(5)
C2' C3' 1.410(5)
C3' C4' 1.358(6)
C3' H3' 0.9500
C4' C10' 1.414(6)
C4' H4' 0.9500
C5' C6' 1.367(8)
C5' C10' 1.409(6)
C5' H5' 0.9500
C6' C7' 1.401(8)
C6' H6' 0.9500
C7' C8' 1.369(6)
C7' H7' 0.9500
C8' C9' 1.421(5)
C8' H8' 0.9500
C9' C10' 1.416(6)
C11' C16' 1.369(6)
C11' C12' 1.400(6)
C12' C13' 1.351(7)
C12' H12' 0.9500
C13' C14' 1.417(8)
C13' C17' 1.486(9)
C14' C15' 1.361(7)
C14' H14' 0.9500
C15' C16' 1.386(6)
C15' C18' 1.499(7)
C16' H16' 0.9500
C17' F17D 1.210(9)
C17' F17E 1.256(9)
C17' F17F 1.397(12)
C18' F18F 1.299(6)
C18' F18D 1.318(7)
C18' F18E 1.326(6)
C19' C20' 1.394(5)
C19' C24' 1.399(5)
C20' C21' 1.375(6)
C20' H20' 0.9500
C21' C22' 1.402(7)
C21' C25' 1.491(6)
C22' C23' 1.403(6)
C22' H22' 0.9500
C23' C24' 1.365(5)
C23' C26' 1.500(6)
C24' H24' 0.9500
C25' F25F 1.286(6)
C25' F25D 1.333(7)
C25' F25E 1.341(7)
C26' F26D 1.321(6)
C26' F26E 1.327(6)
C26' F26F 1.334(5)
C51 C52 1.394(17)
C51 H51A 1.0024
C51 H51B 1.0018
C51 H51C 1.0019
C52 O1 1.350(16)
C52 H52A 0.9900
C52 H52B 0.9900
O1 C53 1.428(18)
C53 C54 1.44(2)
C53 H53A 0.9900
C53 H53B 0.9900
C54 H54A 1.0042
C54 H54B 1.0041
C54 H54C 1.0004
C54' H54D 0.9964
C54' H54E 0.9954
C54' H54F 0.9966
